data_4070904
loop_
_publ_author_name
'Chai, Zuo-Yun'
'Zhang, Cheng'
'Wang, Zhong-Xia'

_publ_section_title
;
 Synthesis, Characterization, and Catalysis in &#x03F5;-Caprolactone
 Polymerization of Aluminum and Zinc Complexes Supported byN,N,N-Chelate
 Ligands
;
_journal_issue 7
_journal_name_full Organometallics
_journal_page_first 1626
_journal_paper_doi 10.1021/om701112m
_journal_volume 27
_journal_year 2008
_chemical_formula_sum 'C22 H28 N4 Si Zn'
_chemical_formula_weight 441.94
_chemical_name_systematic
; 
 ? 
;
_space_group_IT_number 2
_symmetry_cell_setting triclinic
_symmetry_space_group_name_Hall '-P 1'
_symmetry_space_group_name_H-M 'P -1'
_atom_sites_solution_hydrogens geom
_atom_sites_solution_primary direct
_atom_sites_solution_secondary difmap
_audit_creation_method SHELXL-97
_cell_angle_alpha 79.004(2)
_cell_angle_beta 80.062(2)
_cell_angle_gamma 83.476(2)
_cell_formula_units_Z 2
_cell_length_a 8.0286(16)
_cell_length_b 11.2735(18)
_cell_length_c 12.947(2)
_cell_measurement_reflns_used 1525
_cell_measurement_temperature 298(2)
_cell_measurement_theta_max 25.249
_cell_measurement_theta_min 2.565
_cell_volume 1129.1(3)
_computing_cell_refinement 'Bruker SMART'
_computing_data_collection 'Bruker SMART'
_computing_data_reduction 'Bruker SAINT'
_computing_molecular_graphics 'Bruker SHELXTL'
_computing_publication_material 'Bruker SHELXTL'
_computing_structure_refinement 'SHELXL-97 (Sheldrick, 1997)'
_computing_structure_solution 'SHELXS-97 (Sheldrick, 1990)'
_diffrn_ambient_temperature 298(2)
_diffrn_measured_fraction_theta_full 0.974
_diffrn_measured_fraction_theta_max 0.974
_diffrn_measurement_device_type 'CCD area detector'
_diffrn_measurement_method 'phi and omega scans'
_diffrn_radiation_monochromator graphite
_diffrn_radiation_source 'fine-focus sealed tube'
_diffrn_radiation_type MoK\a
_diffrn_radiation_wavelength 0.71073
_diffrn_reflns_av_R_equivalents 0.0263
_diffrn_reflns_av_sigmaI/netI 0.0696
_diffrn_reflns_limit_h_max 9
_diffrn_reflns_limit_h_min -9
_diffrn_reflns_limit_k_max 11
_diffrn_reflns_limit_k_min -13
_diffrn_reflns_limit_l_max 7
_diffrn_reflns_limit_l_min -15
_diffrn_reflns_number 5779
_diffrn_reflns_theta_full 25.01
_diffrn_reflns_theta_max 25.01
_diffrn_reflns_theta_min 1.62
_exptl_absorpt_coefficient_mu 1.155
_exptl_absorpt_correction_T_max 0.8644
_exptl_absorpt_correction_T_min 0.7853
_exptl_absorpt_correction_type multi-scan
_exptl_absorpt_process_details sadabs
_exptl_crystal_density_diffrn 1.300
_exptl_crystal_density_meas 0
_exptl_crystal_density_method 'not measured'
_exptl_crystal_F_000 464
_exptl_crystal_size_max 0.22
_exptl_crystal_size_mid 0.15
_exptl_crystal_size_min 0.13
_refine_diff_density_max 0.469
_refine_diff_density_min -0.626
_refine_diff_density_rms 0.067
_refine_ls_extinction_method none
_refine_ls_goodness_of_fit_ref 1.037
_refine_ls_hydrogen_treatment mixed
_refine_ls_matrix_type full
_refine_ls_number_parameters 253
_refine_ls_number_reflns 3899
_refine_ls_number_restraints 0
_refine_ls_restrained_S_all 1.037
_refine_ls_R_factor_all 0.1016
_refine_ls_R_factor_gt 0.0522
_refine_ls_shift/su_max 0.000
_refine_ls_shift/su_mean 0.000
_refine_ls_structure_factor_coef Fsqd
_refine_ls_weighting_details 'calc w=1/[\s^2^(Fo^2^)+(0.0277P)^2^+1.1331P] where P=(Fo^2^+2Fc^2^)/3'
_refine_ls_weighting_scheme calc
_refine_ls_wR_factor_gt 0.0915
_refine_ls_wR_factor_ref 0.1103
_reflns_number_gt 2366
_reflns_number_total 3899
_reflns_threshold_expression >2sigma(I)
_cod_data_source_file om701112m-file001.cif
_cod_data_source_block 5a
_cod_depositor_comments
;
The following automatic conversions were performed:

'_symmetry_cell_setting' value 'Triclinic' changed to 'triclinic'
according to /home/saulius/struct/CIF-dictionaries/cif_core.dic
dictionary named 'cif_core.dic' version 2.4.1 from 2010-06-29.

Automatic conversion script
Id: cif_fix_values 1715 2011-07-08 13:25:40Z adriana 
;
_cod_original_sg_symbol_H-M P-1
_cod_database_code 4070904

loop_
_symmetry_equiv_pos_as_xyz
'x, y, z'
'-x, -y, -z'

loop_
_atom_site_label
_atom_site_type_symbol
_atom_site_fract_x
_atom_site_fract_y
_atom_site_fract_z
_atom_site_U_iso_or_equiv
_atom_site_adp_type
_atom_site_occupancy
_atom_site_symmetry_multiplicity
_atom_site_calc_flag
_atom_site_refinement_flags
Zn1 Zn 0.13345(7) 0.96575(5) 0.73394(5) 0.0552(2) Uani 1 1 d .
Si1 Si 0.20116(19) 0.69954(13) 0.86298(11) 0.0638(4) Uani 1 1 d .
N1 N 0.2152(4) 0.9887(3) 0.5718(3) 0.0467(9) Uani 1 1 d .
N2 N 0.1514(5) 0.7842(3) 0.7452(3) 0.0511(10) Uani 1 1 d .
N3 N 0.3498(5) 1.1475(4) 0.5926(4) 0.0627(11) Uani 1 1 d .
N4 N 0.3399(5) 1.0958(4) 0.6977(4) 0.0678(12) Uani 1 1 d .
C1 C 0.3074(6) 1.0821(4) 0.5213(4) 0.0548(13) Uani 1 1 d .
C2 C 0.3561(6) 1.1071(5) 0.4125(4) 0.0631(14) Uani 1 1 d .
H2 H 0.4233 1.1701 0.3807 0.076 Uiso 1 1 calc R
C3 C 0.3020(7) 1.0356(5) 0.3536(4) 0.0688(15) Uani 1 1 d .
H3 H 0.3244 1.0538 0.2797 0.083 Uiso 1 1 calc R
C4 C 0.2164(6) 0.9390(4) 0.4010(4) 0.0555(12) Uani 1 1 d .
H4 H 0.1829 0.8897 0.3597 0.067 Uiso 1 1 calc R
C5 C 0.1773(5) 0.9121(4) 0.5120(4) 0.0468(11) Uani 1 1 d .
C6 C 0.1001(5) 0.8051(4) 0.5630(4) 0.0491(12) Uani 1 1 d .
H6 H 0.0459 0.7695 0.5202 0.059 Uiso 1 1 calc R
C7 C 0.0936(5) 0.7461(4) 0.6665(4) 0.0469(11) Uani 1 1 d .
C8 C 0.0082(6) 0.6299(4) 0.6905(4) 0.0557(13) Uani 1 1 d .
C9 C 0.0659(7) 0.5360(5) 0.6356(5) 0.0755(16) Uani 1 1 d .
H9 H 0.1598 0.5436 0.5822 0.091 Uiso 1 1 calc R
C10 C -0.0166(10) 0.4302(5) 0.6605(6) 0.101(2) Uani 1 1 d .
H10 H 0.0246 0.3659 0.6252 0.122 Uiso 1 1 calc R
C11 C -0.1561(10) 0.4198(7) 0.7353(7) 0.108(3) Uani 1 1 d .
H11 H -0.2118 0.3491 0.7504 0.130 Uiso 1 1 calc R
C12 C -0.2151(8) 0.5122(7) 0.7887(6) 0.096(2) Uani 1 1 d .
H12 H -0.3106 0.5043 0.8408 0.115 Uiso 1 1 calc R
C13 C -0.1339(7) 0.6183(5) 0.7662(5) 0.0722(15) Uani 1 1 d .
H13 H -0.1758 0.6817 0.8025 0.087 Uiso 1 1 calc R
C14 C 0.4093(7) 1.2611(5) 0.5765(6) 0.0812(18) Uani 1 1 d .
C15 C 0.4357(7) 1.2764(6) 0.6722(7) 0.090(2) Uani 1 1 d .
H15 H 0.4779 1.3440 0.6867 0.108 Uiso 1 1 calc R
C16 C 0.3896(7) 1.1743(6) 0.7463(6) 0.0842(19) Uani 1 1 d .
C17 C 0.4337(9) 1.3455(5) 0.4717(6) 0.123(3) Uani 1 1 d .
H17A H 0.4470 1.4252 0.4833 0.185 Uiso 1 1 calc R
H17B H 0.3365 1.3482 0.4371 0.185 Uiso 1 1 calc R
H17C H 0.5333 1.3171 0.4276 0.185 Uiso 1 1 calc R
C18 C 0.3939(8) 1.1452(6) 0.8631(6) 0.119(3) Uani 1 1 d .
H18A H 0.3133 1.0873 0.8961 0.178 Uiso 1 1 calc R
H18B H 0.3655 1.2179 0.8931 0.178 Uiso 1 1 calc R
H18C H 0.5056 1.1118 0.8755 0.178 Uiso 1 1 calc R
C19 C 0.3733(8) 0.7757(6) 0.8973(5) 0.109(2) Uani 1 1 d .
H19A H 0.4673 0.7796 0.8401 0.164 Uiso 1 1 calc R
H19B H 0.4098 0.7305 0.9613 0.164 Uiso 1 1 calc R
H19C H 0.3314 0.8564 0.9081 0.164 Uiso 1 1 calc R
C20 C 0.0232(8) 0.6981(6) 0.9748(4) 0.098(2) Uani 1 1 d .
H20A H -0.0389 0.7764 0.9695 0.147 Uiso 1 1 calc R
H20B H 0.0669 0.6790 1.0410 0.147 Uiso 1 1 calc R
H20C H -0.0509 0.6380 0.9719 0.147 Uiso 1 1 calc R
C21 C 0.2865(7) 0.5415(5) 0.8517(5) 0.0868(18) Uani 1 1 d .
H21A H 0.1972 0.4965 0.8424 0.130 Uiso 1 1 calc R
H21B H 0.3311 0.5039 0.9154 0.130 Uiso 1 1 calc R
H21C H 0.3752 0.5424 0.7915 0.130 Uiso 1 1 calc R
C22 C -0.0379(7) 1.0461(5) 0.8323(4) 0.0782(16) Uani 1 1 d .
H22A H -0.1453 1.0139 0.8376 0.117 Uiso 1 1 calc R
H22B H -0.0482 1.1317 0.8059 0.117 Uiso 1 1 calc R
H22C H -0.0036 1.0318 0.9014 0.117 Uiso 1 1 calc R

loop_
_atom_site_aniso_label
_atom_site_aniso_U_11
_atom_site_aniso_U_22
_atom_site_aniso_U_33
_atom_site_aniso_U_23
_atom_site_aniso_U_13
_atom_site_aniso_U_12
Zn1 0.0573(4) 0.0540(4) 0.0571(4) -0.0183(3) -0.0087(3) -0.0019(3)
Si1 0.0745(11) 0.0636(10) 0.0511(9) -0.0027(8) -0.0106(8) -0.0076(8)
N1 0.041(2) 0.040(2) 0.058(3) -0.005(2) -0.0075(19) -0.0040(17)
N2 0.058(3) 0.049(2) 0.047(2) -0.0060(19) -0.011(2) -0.0082(19)
N3 0.052(3) 0.052(3) 0.085(4) -0.016(3) -0.014(3) 0.001(2)
N4 0.060(3) 0.071(3) 0.086(4) -0.042(3) -0.022(3) -0.003(2)
C1 0.045(3) 0.049(3) 0.074(4) -0.021(3) -0.013(3) 0.005(2)
C2 0.057(3) 0.057(3) 0.065(4) 0.002(3) 0.006(3) -0.006(3)
C3 0.070(4) 0.071(4) 0.057(3) -0.004(3) -0.003(3) 0.005(3)
C4 0.052(3) 0.060(3) 0.052(3) -0.010(3) -0.005(3) 0.001(3)
C5 0.040(3) 0.047(3) 0.051(3) -0.006(2) -0.007(2) 0.003(2)
C6 0.052(3) 0.050(3) 0.049(3) -0.013(2) -0.013(2) -0.004(2)
C7 0.043(3) 0.042(3) 0.056(3) -0.011(2) -0.009(2) 0.001(2)
C8 0.057(3) 0.047(3) 0.066(3) -0.005(3) -0.023(3) -0.005(2)
C9 0.074(4) 0.056(3) 0.102(5) -0.026(3) -0.009(3) -0.017(3)
C10 0.112(6) 0.055(4) 0.153(7) -0.027(4) -0.050(5) -0.014(4)
C11 0.089(6) 0.079(5) 0.163(8) 0.018(5) -0.057(6) -0.042(5)
C12 0.070(4) 0.094(5) 0.117(6) 0.020(5) -0.026(4) -0.026(4)
C13 0.056(4) 0.070(4) 0.085(4) -0.002(3) -0.009(3) -0.008(3)
C14 0.064(4) 0.060(4) 0.127(6) -0.033(4) -0.015(4) -0.008(3)
C15 0.067(4) 0.074(5) 0.147(7) -0.056(5) -0.025(4) -0.008(3)
C16 0.063(4) 0.095(5) 0.107(5) -0.053(5) -0.014(4) 0.002(3)
C17 0.147(7) 0.053(4) 0.165(8) 0.003(4) -0.015(6) -0.041(4)
C18 0.095(5) 0.150(7) 0.139(7) -0.092(6) -0.030(5) 0.002(5)
C19 0.129(6) 0.112(5) 0.100(5) 0.003(4) -0.059(5) -0.035(4)
C20 0.117(5) 0.108(5) 0.058(4) -0.001(4) 0.003(4) -0.006(4)
C21 0.089(4) 0.076(4) 0.091(4) -0.001(3) -0.022(4) 0.002(3)
C22 0.082(4) 0.091(4) 0.061(4) -0.026(3) -0.004(3) 0.007(3)

loop_
_atom_type_symbol
_atom_type_description
_atom_type_scat_dispersion_real
_atom_type_scat_dispersion_imag
_atom_type_scat_source
C C 0.0033 0.0016 'International Tables Vol C Tables 4.2.6.8 and 6.1.1.4'
H H 0.0000 0.0000 'International Tables Vol C Tables 4.2.6.8 and 6.1.1.4'
N N 0.0061 0.0033 'International Tables Vol C Tables 4.2.6.8 and 6.1.1.4'
Zn Zn 0.2839 1.4301 'International Tables Vol C Tables 4.2.6.8 and 6.1.1.4'
Si Si 0.0817 0.0704 'International Tables Vol C Tables 4.2.6.8 and 6.1.1.4'

loop_
_geom_angle_atom_site_label_1
_geom_angle_atom_site_label_2
_geom_angle_atom_site_label_3
_geom_angle
C22 Zn1 N2 120.3(2)
C22 Zn1 N1 136.94(19)
N2 Zn1 N1 91.35(14)
C22 Zn1 N4 101.1(2)
N2 Zn1 N4 130.04(15)
N1 Zn1 N4 73.30(15)
N2 Si1 C20 113.3(2)
N2 Si1 C21 113.5(2)
C20 Si1 C21 109.7(3)
N2 Si1 C19 105.6(2)
C20 Si1 C19 107.1(3)
C21 Si1 C19 107.1(3)
C5 N1 C1 117.6(4)
C5 N1 Zn1 121.5(3)
C1 N1 Zn1 120.9(3)
C7 N2 Si1 128.1(3)
C7 N2 Zn1 114.2(3)
Si1 N2 Zn1 116.59(19)
N4 N3 C14 109.9(5)
N4 N3 C1 119.1(4)
C14 N3 C1 131.0(5)
C16 N4 N3 106.8(5)
C16 N4 Zn1 136.1(4)
N3 N4 Zn1 107.3(3)
N1 C1 C2 123.7(4)
N1 C1 N3 111.8(5)
C2 C1 N3 124.5(5)
C3 C2 C1 117.2(5)
C3 C2 H2 121.4
C1 C2 H2 121.4
C4 C3 C2 120.8(5)
C4 C3 H3 119.6
C2 C3 H3 119.6
C3 C4 C5 120.5(5)
C3 C4 H4 119.7
C5 C4 H4 119.7
N1 C5 C4 119.7(4)
N1 C5 C6 119.3(4)
C4 C5 C6 121.0(4)
C7 C6 C5 129.4(4)
C7 C6 H6 115.3
C5 C6 H6 115.3
N2 C7 C6 126.4(4)
N2 C7 C8 119.4(4)
C6 C7 C8 114.2(4)
C13 C8 C9 119.1(5)
C13 C8 C7 119.3(5)
C9 C8 C7 121.6(5)
C8 C9 C10 119.7(6)
C8 C9 H9 120.2
C10 C9 H9 120.2
C11 C10 C9 120.7(7)
C11 C10 H10 119.7
C9 C10 H10 119.7
C10 C11 C12 120.1(6)
C10 C11 H11 120.0
C12 C11 H11 120.0
C11 C12 C13 120.4(7)
C11 C12 H12 119.8
C13 C12 H12 119.8
C8 C13 C12 120.1(6)
C8 C13 H13 119.9
C12 C13 H13 119.9
C15 C14 N3 105.5(6)
C15 C14 C17 129.5(6)
N3 C14 C17 125.0(6)
C14 C15 C16 108.5(6)
C14 C15 H15 125.7
C16 C15 H15 125.7
N4 C16 C15 109.3(6)
N4 C16 C18 120.4(7)
C15 C16 C18 130.3(6)
C14 C17 H17A 109.5
C14 C17 H17B 109.5
H17A C17 H17B 109.5
C14 C17 H17C 109.5
H17A C17 H17C 109.5
H17B C17 H17C 109.5
C16 C18 H18A 109.5
C16 C18 H18B 109.5
H18A C18 H18B 109.5
C16 C18 H18C 109.5
H18A C18 H18C 109.5
H18B C18 H18C 109.5
Si1 C19 H19A 109.5
Si1 C19 H19B 109.5
H19A C19 H19B 109.5
Si1 C19 H19C 109.5
H19A C19 H19C 109.5
H19B C19 H19C 109.5
Si1 C20 H20A 109.5
Si1 C20 H20B 109.5
H20A C20 H20B 109.5
Si1 C20 H20C 109.5
H20A C20 H20C 109.5
H20B C20 H20C 109.5
Si1 C21 H21A 109.5
Si1 C21 H21B 109.5
H21A C21 H21B 109.5
Si1 C21 H21C 109.5
H21A C21 H21C 109.5
H21B C21 H21C 109.5
Zn1 C22 H22A 109.5
Zn1 C22 H22B 109.5
H22A C22 H22B 109.5
Zn1 C22 H22C 109.5
H22A C22 H22C 109.5
H22B C22 H22C 109.5

loop_
_geom_bond_atom_site_label_1
_geom_bond_atom_site_label_2
_geom_bond_distance
Zn1 C22 1.972(5)
Zn1 N2 2.014(4)
Zn1 N1 2.064(4)
Zn1 N4 2.266(4)
Si1 N2 1.722(4)
Si1 C20 1.849(6)
Si1 C21 1.858(5)
Si1 C19 1.863(6)
N1 C5 1.354(5)
N1 C1 1.354(6)
N2 C7 1.347(5)
N3 N4 1.367(5)
N3 C14 1.383(6)
N3 C1 1.392(6)
N4 C16 1.311(6)
C1 C2 1.378(6)
C2 C3 1.359(6)
C2 H2 0.9300
C3 C4 1.343(6)
C3 H3 0.9300
C4 C5 1.398(6)
C4 H4 0.9300
C5 C6 1.414(6)
C6 C7 1.373(6)
C6 H6 0.9300
C7 C8 1.503(6)
C8 C13 1.370(7)
C8 C9 1.378(6)
C9 C10 1.388(7)
C9 H9 0.9300
C10 C11 1.349(9)
C10 H10 0.9300
C11 C12 1.356(9)
C11 H11 0.9300
C12 C13 1.385(7)
C12 H12 0.9300
C13 H13 0.9300
C14 C15 1.338(8)
C14 C17 1.497(8)
C15 C16 1.392(8)
C15 H15 0.9300
C16 C18 1.491(8)
C17 H17A 0.9600
C17 H17B 0.9600
C17 H17C 0.9600
C18 H18A 0.9600
C18 H18B 0.9600
C18 H18C 0.9600
C19 H19A 0.9600
C19 H19B 0.9600
C19 H19C 0.9600
C20 H20A 0.9600
C20 H20B 0.9600
C20 H20C 0.9600
C21 H21A 0.9600
C21 H21B 0.9600
C21 H21C 0.9600
C22 H22A 0.9600
C22 H22B 0.9600
C22 H22C 0.9600
